data_4074113
loop_
_publ_author_name
'McGrath, Thomas D.'
'Du, Shaowu'
'Hodson, Bruce E.'
'Stone, F. Gordon A.'

_publ_section_title
;
 Construction of Metal Butterflies on a Metallacarborane Scaffold. 2.
 Synthesis and Structures of Hetero-tri- and -tetrametallic Clusters
;
_journal_issue 19
_journal_name_full Organometallics
_journal_page_first 4452
_journal_paper_doi 10.1021/om060418r
_journal_volume 25
_journal_year 2006
_chemical_formula_sum 'C45.5 H45 Au2 B9 Cl O2 P2 Rh'
_chemical_formula_weight 1315.34
_chemical_name_systematic
; 
 ? 
;
_space_group_IT_number 14
_symmetry_cell_setting monoclinic
_symmetry_space_group_name_Hall '-P 2yn'
_symmetry_space_group_name_H-M 'P 1 21/n 1'
_atom_sites_solution_hydrogens geom
_atom_sites_solution_primary direct
_atom_sites_solution_secondary difmap
_audit_creation_method SHELXL-97
_cell_angle_alpha 90.00
_cell_angle_beta 100.396(2)
_cell_angle_gamma 90.00
_cell_formula_units_Z 4
_cell_length_a 13.2293(7)
_cell_length_b 18.9707(10)
_cell_length_c 19.1492(11)
_cell_measurement_reflns_used 3683
_cell_measurement_temperature 110(2)
_cell_measurement_theta_max 23.80
_cell_measurement_theta_min 2.32
_cell_volume 4727.0(4)
_computing_cell_refinement 'APEX2 (Bruker, 2003)'
_computing_data_collection 'APEX2 (Bruker, 2003)'
_computing_data_reduction 'APEX2 (Bruker, 2003)'
_computing_molecular_graphics 'SHELXTL (Bruker, 2001)'
_computing_publication_material 'SHELXTL (Bruker, 2001)'
_computing_structure_refinement 'SHELXTL (Bruker, 2001)'
_computing_structure_solution 'SHELXTL (Bruker, 2001)'
_diffrn_ambient_temperature 110(2)
_diffrn_measured_fraction_theta_full 0.998
_diffrn_measured_fraction_theta_max 0.984
_diffrn_measurement_device_type 'Bruker-Nonius X8 APEX CCD area detector'
_diffrn_measurement_method 'phi and omega scans'
_diffrn_radiation_monochromator graphite
_diffrn_radiation_source 'fine-focus sealed tube'
_diffrn_radiation_type MoK\a
_diffrn_radiation_wavelength 0.71073
_diffrn_reflns_av_R_equivalents 0.0950
_diffrn_reflns_av_sigmaI/netI 0.1284
_diffrn_reflns_limit_h_max 16
_diffrn_reflns_limit_h_min -17
_diffrn_reflns_limit_k_max 16
_diffrn_reflns_limit_k_min -24
_diffrn_reflns_limit_l_max 24
_diffrn_reflns_limit_l_min -17
_diffrn_reflns_number 38586
_diffrn_reflns_theta_full 25.00
_diffrn_reflns_theta_max 27.55
_diffrn_reflns_theta_min 1.73
_exptl_absorpt_coefficient_mu 6.699
_exptl_absorpt_correction_T_max 0.858
_exptl_absorpt_correction_T_min 0.518
_exptl_absorpt_correction_type multi-scan
_exptl_absorpt_process_details 'SADABS (Bruker, 2003)'
_exptl_crystal_colour yellow
_exptl_crystal_density_diffrn 1.848
_exptl_crystal_density_method 'not measured'
_exptl_crystal_description block
_exptl_crystal_F_000 2516
_exptl_crystal_size_max 0.08
_exptl_crystal_size_mid 0.05
_exptl_crystal_size_min 0.02
_refine_diff_density_max 2.683
_refine_diff_density_min -1.451
_refine_diff_density_rms 0.242
_refine_ls_extinction_method none
_refine_ls_goodness_of_fit_ref 1.027
_refine_ls_hydrogen_treatment mixed
_refine_ls_matrix_type full
_refine_ls_number_parameters 575
_refine_ls_number_reflns 10730
_refine_ls_number_restraints 80
_refine_ls_restrained_S_all 1.025
_refine_ls_R_factor_all 0.1224
_refine_ls_R_factor_gt 0.0618
_refine_ls_shift/su_max 0.001
_refine_ls_shift/su_mean 0.000
_refine_ls_structure_factor_coef Fsqd
_refine_ls_weighting_details 'calc w=1/[\s^2^(Fo^2^)+(0.0353P)^2^+22.7425P] where P=(Fo^2^+2Fc^2^)/3'
_refine_ls_weighting_scheme calc
_refine_ls_wR_factor_gt 0.1022
_refine_ls_wR_factor_ref 0.1184
_reflns_number_gt 6665
_reflns_number_total 10730
_reflns_threshold_expression >2sigma(I)
_cod_data_source_file om060418rsi20060515_072638.cif
_cod_data_source_block 7b
_cod_depositor_comments
;
The following automatic conversions were performed:

'_symmetry_cell_setting' value 'Monoclinic' changed to 'monoclinic'
according to /home/saulius/struct/CIF-dictionaries/cif_core.dic
dictionary named 'cif_core.dic' version 2.4.1 from 2010-06-29.

Automatic conversion script
Id: cif_fix_values 1715 2011-07-08 13:25:40Z adriana 
;
_cod_original_sg_symbol_H-M 'P2(1)/n  '
_cod_original_formula_sum 'C45.50 H45 Au2 B9 Cl O2 P2 Rh'
_cod_database_code 4074113

loop_
_symmetry_equiv_pos_as_xyz
'x, y, z'
'-x+1/2, y+1/2, -z+1/2'
'-x, -y, -z'
'x-1/2, -y-1/2, z-1/2'

loop_
_atom_site_label
_atom_site_type_symbol
_atom_site_fract_x
_atom_site_fract_y
_atom_site_fract_z
_atom_site_U_iso_or_equiv
_atom_site_adp_type
_atom_site_occupancy
_atom_site_symmetry_multiplicity
_atom_site_calc_flag
_atom_site_refinement_flags
_atom_site_disorder_assembly
_atom_site_disorder_group
Rh1 Rh 0.07013(6) 0.76925(4) 0.14593(4) 0.0204(2) Uani 1 1 d . . .
C2 C -0.0929(7) 0.7920(6) 0.1153(6) 0.028(3) Uani 1 1 d . . .
B3 B 0.1007(9) 0.6989(7) 0.2412(6) 0.025(3) Uani 1 1 d DU . .
H3 H 0.173(5) 0.670(4) 0.281(4) 0.030 Uiso 1 1 d D . .
B4 B -0.0735(9) 0.8226(7) 0.1918(7) 0.030(2) Uani 1 1 d U . .
H4 H -0.0857 0.8806 0.1972 0.036 Uiso 1 1 calc R . .
B5 B -0.0963(9) 0.7069(7) 0.1149(7) 0.027(3) Uani 1 1 d U . .
H5 H -0.1230 0.6796 0.0630 0.032 Uiso 1 1 calc R . .
B6 B 0.0021(9) 0.6568(7) 0.1826(6) 0.021(2) Uani 1 1 d DU . .
H6 H 0.016(7) 0.600(3) 0.168(4) 0.025 Uiso 1 1 d D . .
B7 B 0.0326(9) 0.7741(7) 0.2603(6) 0.026(2) Uani 1 1 d U . .
H7 H 0.0780 0.8087 0.3019 0.031 Uiso 1 1 calc R . .
B8 B -0.1717(9) 0.7584(7) 0.1657(7) 0.033(3) Uani 1 1 d U . .
H8 H -0.2570 0.7661 0.1557 0.039 Uiso 1 1 calc R . .
B9 B -0.0150(9) 0.6879(7) 0.2696(7) 0.027(2) Uani 1 1 d U . .
H9 H -0.0124 0.6569 0.3197 0.033 Uiso 1 1 calc R . .
B10 B -0.1239(9) 0.6789(7) 0.1973(6) 0.027(2) Uani 1 1 d U . .
H10 H -0.1811 0.6356 0.1986 0.032 Uiso 1 1 calc R . .
B11 B -0.1026(9) 0.7590(7) 0.2544(7) 0.032(2) Uani 1 1 d U . .
H11 H -0.1416 0.7759 0.2989 0.038 Uiso 1 1 calc R . .
C11 C 0.1358(7) 0.8556(6) 0.1646(5) 0.0248(18) Uani 1 1 d . . .
O11 O 0.1687(6) 0.9124(4) 0.1765(5) 0.050(2) Uani 1 1 d . . .
C12 C 0.0947(7) 0.7613(6) 0.0506(6) 0.0248(18) Uani 1 1 d . . .
O12 O 0.1066(5) 0.7562(4) -0.0069(4) 0.0325(18) Uani 1 1 d . . .
C21 C -0.1351(7) 0.8367(6) 0.0512(6) 0.027(3) Uani 1 1 d . . .
C22 C -0.0969(8) 0.9050(6) 0.0435(6) 0.033(3) Uani 1 1 d . . .
H22 H -0.0416 0.9220 0.0780 0.039 Uiso 1 1 calc R . .
C23 C -0.1376(9) 0.9482(7) -0.0131(6) 0.043(3) Uani 1 1 d . . .
H23 H -0.1106 0.9942 -0.0170 0.052 Uiso 1 1 calc R . .
C24 C -0.2192(9) 0.9233(8) -0.0646(7) 0.048(4) Uani 1 1 d . . .
H24 H -0.2477 0.9519 -0.1040 0.057 Uiso 1 1 calc R . .
C25 C -0.2570(9) 0.8570(7) -0.0571(6) 0.045(3) Uani 1 1 d . . .
H25 H -0.3126 0.8399 -0.0914 0.054 Uiso 1 1 calc R . .
C26 C -0.2147(8) 0.8142(6) 0.0003(6) 0.035(3) Uani 1 1 d . . .
H26 H -0.2420 0.7684 0.0040 0.042 Uiso 1 1 calc R . .
Au1 Au 0.15420(3) 0.62370(2) 0.15014(2) 0.01956(11) Uani 1 1 d . . .
P1 P 0.24108(18) 0.54175(14) 0.09794(13) 0.0169(6) Uani 1 1 d . . .
C111 C 0.2330(7) 0.5600(5) 0.0037(5) 0.017(2) Uani 1 1 d . . .
C112 C 0.1974(7) 0.5103(5) -0.0487(5) 0.020(2) Uani 1 1 d . . .
H112 H 0.1796 0.4642 -0.0357 0.024 Uiso 1 1 calc R . .
C113 C 0.1879(7) 0.5286(6) -0.1207(5) 0.023(2) Uani 1 1 d . . .
H113 H 0.1650 0.4947 -0.1566 0.027 Uiso 1 1 calc R . .
C114 C 0.2120(7) 0.5955(6) -0.1387(5) 0.022(2) Uani 1 1 d . . .
H114 H 0.2015 0.6090 -0.1873 0.026 Uiso 1 1 calc R . .
C115 C 0.2519(7) 0.6440(6) -0.0863(5) 0.024(2) Uani 1 1 d . . .
H115 H 0.2734 0.6891 -0.0993 0.028 Uiso 1 1 calc R . .
C116 C 0.2601(7) 0.6266(5) -0.0159(5) 0.018(2) Uani 1 1 d . . .
H116 H 0.2845 0.6606 0.0196 0.022 Uiso 1 1 calc R . .
C121 C 0.3765(7) 0.5267(5) 0.1325(5) 0.016(2) Uani 1 1 d . . .
C122 C 0.4414(7) 0.5029(5) 0.0898(5) 0.022(2) Uani 1 1 d . . .
H122 H 0.4178 0.5000 0.0400 0.026 Uiso 1 1 calc R . .
C123 C 0.5412(7) 0.4829(5) 0.1180(5) 0.024(2) Uani 1 1 d . . .
H123 H 0.5849 0.4647 0.0880 0.028 Uiso 1 1 calc R . .
C124 C 0.5766(8) 0.4896(6) 0.1905(5) 0.026(3) Uani 1 1 d . . .
H124 H 0.6451 0.4767 0.2106 0.032 Uiso 1 1 calc R . .
C125 C 0.5111(7) 0.5153(5) 0.2334(5) 0.023(2) Uani 1 1 d . . .
H125 H 0.5351 0.5198 0.2830 0.028 Uiso 1 1 calc R . .
C126 C 0.4129(8) 0.5343(5) 0.2053(5) 0.023(2) Uani 1 1 d . . .
H126 H 0.3692 0.5526 0.2352 0.028 Uiso 1 1 calc R . .
C131 C 0.1840(7) 0.4553(5) 0.1029(5) 0.016(2) Uani 1 1 d . . .
C132 C 0.2441(8) 0.3959(5) 0.1242(5) 0.022(2) Uani 1 1 d . . .
H132 H 0.3161 0.4007 0.1401 0.026 Uiso 1 1 calc R . .
C133 C 0.1989(8) 0.3305(6) 0.1222(5) 0.028(3) Uani 1 1 d . . .
H133 H 0.2400 0.2901 0.1360 0.034 Uiso 1 1 calc R . .
C134 C 0.0922(8) 0.3230(6) 0.0998(5) 0.023(2) Uani 1 1 d . . .
H134 H 0.0607 0.2779 0.0989 0.028 Uiso 1 1 calc R . .
C135 C 0.0337(7) 0.3828(5) 0.0790(5) 0.022(2) Uani 1 1 d . . .
H135 H -0.0384 0.3783 0.0636 0.026 Uiso 1 1 calc R . .
C136 C 0.0784(7) 0.4477(5) 0.0805(5) 0.019(2) Uani 1 1 d . . .
H136 H 0.0372 0.4880 0.0661 0.023 Uiso 1 1 calc R . .
Au2 Au 0.27251(3) 0.74864(2) 0.17548(2) 0.02358(11) Uani 1 1 d . . .
P2 P 0.44582(19) 0.75846(15) 0.18593(14) 0.0234(6) Uani 1 1 d . . .
C211 C 0.4891(8) 0.8506(5) 0.1943(5) 0.025(3) Uani 1 1 d . . .
C212 C 0.4344(8) 0.8997(6) 0.2245(5) 0.029(3) Uani 1 1 d . . .
H212 H 0.3750 0.8856 0.2423 0.035 Uiso 1 1 calc R . .
C213 C 0.4644(10) 0.9690(6) 0.2292(5) 0.038(3) Uani 1 1 d . . .
H213 H 0.4261 1.0024 0.2505 0.045 Uiso 1 1 calc R . .
C214 C 0.5493(9) 0.9899(6) 0.2033(6) 0.038(3) Uani 1 1 d . . .
H214 H 0.5686 1.0382 0.2063 0.045 Uiso 1 1 calc R . .
C215 C 0.6077(9) 0.9423(6) 0.1727(6) 0.037(3) Uani 1 1 d . . .
H215 H 0.6681 0.9570 0.1564 0.044 Uiso 1 1 calc R . .
C216 C 0.5756(8) 0.8721(6) 0.1666(5) 0.032(3) Uani 1 1 d . . .
H216 H 0.6122 0.8389 0.1436 0.038 Uiso 1 1 calc R . .
C221 C 0.4881(8) 0.7283(6) 0.1063(5) 0.025(2) Uani 1 1 d . . .
C222 C 0.5534(8) 0.6712(6) 0.1033(5) 0.028(3) Uani 1 1 d . . .
H222 H 0.5779 0.6442 0.1447 0.034 Uiso 1 1 calc R . .
C223 C 0.5827(9) 0.6541(7) 0.0383(6) 0.040(3) Uani 1 1 d . . .
H223 H 0.6279 0.6155 0.0368 0.049 Uiso 1 1 calc R . .
C224 C 0.5485(9) 0.6910(7) -0.0226(6) 0.046(4) Uani 1 1 d . . .
H224 H 0.5689 0.6782 -0.0660 0.055 Uiso 1 1 calc R . .
C225 C 0.4837(9) 0.7470(7) -0.0196(5) 0.041(3) Uani 1 1 d . . .
H225 H 0.4596 0.7735 -0.0614 0.049 Uiso 1 1 calc R . .
C226 C 0.4531(9) 0.7656(6) 0.0429(5) 0.035(3) Uani 1 1 d . . .
H226 H 0.4075 0.8042 0.0433 0.042 Uiso 1 1 calc R . .
C231 C 0.5190(7) 0.7108(5) 0.2607(5) 0.021(2) Uani 1 1 d . . .
C232 C 0.4673(8) 0.6750(6) 0.3078(5) 0.030(3) Uani 1 1 d . . .
H232 H 0.3943 0.6756 0.2996 0.036 Uiso 1 1 calc R . .
C233 C 0.5186(8) 0.6395(6) 0.3646(6) 0.032(3) Uani 1 1 d . . .
H233 H 0.4819 0.6173 0.3968 0.039 Uiso 1 1 calc R . .
C234 C 0.6253(9) 0.6356(6) 0.3755(5) 0.033(3) Uani 1 1 d . . .
H234 H 0.6614 0.6100 0.4148 0.040 Uiso 1 1 calc R . .
C235 C 0.6788(8) 0.6691(5) 0.3293(5) 0.027(3) Uani 1 1 d . . .
H235 H 0.7515 0.6648 0.3364 0.033 Uiso 1 1 calc R . .
C236 C 0.6283(7) 0.7087(5) 0.2728(5) 0.027(3) Uani 1 1 d . . .
H236 H 0.6657 0.7338 0.2429 0.032 Uiso 1 1 calc R . .
C1S C 0.5251(7) 0.9627(5) -0.0155(5) 0.075(10) Uani 0.347(17) 1 d PRD . 1
H1S1 H 0.5259 0.9511 -0.0658 0.090 Uiso 0.50 1 calc PR A 1
H1S2 H 0.5623 0.9245 0.0135 0.090 Uiso 0.50 1 calc PR B 1
Cl1S Cl 0.4042(7) 0.9601(6) -0.0044(9) 0.116(5) Uani 0.69(3) 1 d PD . 1
C2S C 0.5251(7) 0.9627(5) -0.0155(5) 0.075(10) Uani 0.153(17) 1 d PD . 2
Cl2S Cl 0.406(3) 0.924(3) -0.044(2) 0.21(2) Uani 0.31(3) 1 d PD . 2

loop_
_atom_site_aniso_label
_atom_site_aniso_U_11
_atom_site_aniso_U_22
_atom_site_aniso_U_33
_atom_site_aniso_U_23
_atom_site_aniso_U_13
_atom_site_aniso_U_12
Rh1 0.0140(4) 0.0210(5) 0.0273(4) -0.0059(4) 0.0066(3) -0.0007(3)
C2 0.013(5) 0.035(7) 0.038(6) -0.007(5) 0.011(5) 0.001(5)
B3 0.018(4) 0.047(8) 0.014(5) 0.001(5) 0.010(4) 0.007(5)
B4 0.015(6) 0.033(5) 0.046(7) -0.011(5) 0.014(5) 0.005(4)
B5 0.015(6) 0.032(7) 0.035(5) -0.001(5) 0.009(4) 0.006(5)
B6 0.016(5) 0.024(6) 0.026(5) -0.001(4) 0.013(4) 0.003(4)
B7 0.022(5) 0.031(5) 0.029(6) -0.005(5) 0.014(4) -0.004(4)
B8 0.018(5) 0.037(7) 0.046(6) -0.006(6) 0.013(4) 0.005(4)
B9 0.021(5) 0.032(6) 0.033(5) -0.011(5) 0.016(4) -0.003(4)
B10 0.017(4) 0.034(5) 0.034(6) -0.011(5) 0.017(4) 0.000(4)
B11 0.020(5) 0.042(7) 0.039(5) -0.016(5) 0.018(4) 0.001(5)
C11 0.008(3) 0.028(5) 0.039(4) 0.006(4) 0.004(3) 0.003(3)
O11 0.039(5) 0.026(5) 0.084(7) -0.020(5) 0.004(5) -0.017(4)
C12 0.008(3) 0.028(5) 0.039(4) 0.006(4) 0.004(3) 0.003(3)
O12 0.037(4) 0.034(5) 0.026(4) 0.005(4) 0.006(3) 0.009(4)
C21 0.015(5) 0.021(6) 0.048(7) -0.017(5) 0.014(5) 0.000(5)
C22 0.033(7) 0.021(7) 0.045(7) -0.013(6) 0.010(5) 0.007(5)
C23 0.038(7) 0.046(9) 0.052(8) 0.008(7) 0.024(6) 0.015(6)
C24 0.033(7) 0.065(10) 0.045(8) -0.003(7) 0.008(6) 0.009(7)
C25 0.023(6) 0.062(10) 0.047(8) -0.006(7) 0.000(6) 0.009(6)
C26 0.024(6) 0.030(7) 0.051(7) -0.002(6) 0.006(5) 0.000(5)
Au1 0.01740(19) 0.0189(2) 0.02408(19) -0.00235(19) 0.00841(14) 0.00187(18)
P1 0.0126(13) 0.0173(15) 0.0214(13) -0.0010(11) 0.0044(10) 0.0031(11)
C111 0.010(5) 0.024(6) 0.015(5) 0.002(4) 0.001(4) -0.001(4)
C112 0.015(5) 0.023(6) 0.022(5) 0.002(5) 0.005(4) -0.001(4)
C113 0.018(5) 0.030(7) 0.020(5) -0.005(5) 0.004(4) 0.009(5)
C114 0.010(5) 0.030(7) 0.025(5) 0.003(5) 0.000(4) 0.011(5)
C115 0.013(5) 0.029(7) 0.029(5) 0.010(5) 0.005(4) 0.004(5)
C116 0.018(5) 0.017(6) 0.021(5) -0.008(5) 0.007(4) 0.006(5)
C121 0.012(5) 0.014(5) 0.022(5) -0.005(4) 0.005(4) -0.002(4)
C122 0.017(5) 0.032(7) 0.017(5) -0.003(5) 0.006(4) -0.001(5)
C123 0.013(5) 0.032(7) 0.027(5) 0.002(5) 0.008(4) 0.000(5)
C124 0.020(5) 0.031(7) 0.029(6) 0.005(5) 0.005(4) 0.003(5)
C125 0.023(6) 0.032(7) 0.014(5) 0.002(5) 0.002(4) 0.009(5)
C126 0.025(6) 0.028(6) 0.017(5) -0.011(5) 0.004(4) 0.003(5)
C131 0.014(5) 0.016(6) 0.018(5) -0.007(4) 0.005(4) 0.000(4)
C132 0.025(6) 0.017(6) 0.021(5) 0.002(4) -0.005(4) 0.002(5)
C133 0.034(7) 0.021(7) 0.029(6) 0.003(5) 0.003(5) 0.004(5)
C134 0.031(6) 0.017(6) 0.024(6) 0.001(4) 0.013(5) -0.006(5)
C135 0.020(5) 0.024(6) 0.022(5) 0.000(5) 0.005(4) 0.002(5)
C136 0.017(5) 0.017(6) 0.022(5) -0.005(4) -0.001(4) 0.002(4)
Au2 0.01420(19) 0.0269(2) 0.0298(2) -0.0057(2) 0.00425(15) -0.00095(19)
P2 0.0150(13) 0.0264(17) 0.0294(14) -0.0086(13) 0.0059(11) -0.0030(12)
C211 0.033(6) 0.021(6) 0.015(5) -0.002(4) -0.009(4) -0.004(5)
C212 0.032(6) 0.027(7) 0.028(6) -0.013(5) 0.006(5) -0.010(5)
C213 0.050(8) 0.034(8) 0.024(6) -0.010(5) -0.007(6) 0.013(6)
C214 0.049(8) 0.023(7) 0.034(6) -0.006(6) -0.012(6) -0.007(6)
C215 0.038(7) 0.030(8) 0.036(7) 0.008(6) -0.008(6) -0.013(6)
C216 0.023(6) 0.040(8) 0.034(6) 0.008(6) 0.008(5) 0.002(6)
C221 0.022(6) 0.024(6) 0.030(6) -0.008(5) 0.009(4) -0.009(5)
C222 0.028(6) 0.028(7) 0.030(6) -0.008(5) 0.012(5) -0.011(5)
C223 0.037(7) 0.043(8) 0.045(7) -0.019(6) 0.019(6) -0.006(6)
C224 0.039(8) 0.066(10) 0.039(7) -0.024(7) 0.024(6) -0.024(7)
C225 0.039(7) 0.067(10) 0.017(5) -0.001(6) 0.009(5) -0.018(7)
C226 0.036(6) 0.046(8) 0.024(5) -0.007(5) 0.008(5) -0.007(6)
C231 0.015(5) 0.021(6) 0.026(5) -0.015(5) 0.003(4) 0.000(4)
C232 0.029(6) 0.035(7) 0.027(6) -0.007(5) 0.011(5) -0.003(5)
C233 0.026(6) 0.028(7) 0.044(7) -0.012(6) 0.009(5) -0.003(5)
C234 0.056(8) 0.024(7) 0.017(5) 0.000(5) 0.000(5) -0.001(6)
C235 0.025(6) 0.020(6) 0.034(6) -0.002(5) -0.003(5) 0.007(5)
C236 0.030(6) 0.021(6) 0.030(6) -0.014(5) 0.008(5) -0.010(5)
C1S 0.12(3) 0.038(19) 0.07(2) -0.006(16) 0.02(2) 0.04(2)
Cl1S 0.135(8) 0.115(8) 0.103(9) 0.046(6) 0.037(6) 0.062(6)
C2S 0.12(3) 0.038(19) 0.07(2) -0.006(16) 0.02(2) 0.04(2)
Cl2S 0.31(4) 0.22(4) 0.09(2) 0.06(3) 0.03(2) -0.10(3)

loop_
_atom_type_symbol
_atom_type_description
_atom_type_scat_dispersion_real
_atom_type_scat_dispersion_imag
_atom_type_scat_source
C C 0.0033 0.0016 'International Tables Vol C Tables 4.2.6.8 and 6.1.1.4'
H H 0.0000 0.0000 'International Tables Vol C Tables 4.2.6.8 and 6.1.1.4'
B B 0.0013 0.0007 'International Tables Vol C Tables 4.2.6.8 and 6.1.1.4'
O O 0.0106 0.0060 'International Tables Vol C Tables 4.2.6.8 and 6.1.1.4'
P P 0.1023 0.0942 'International Tables Vol C Tables 4.2.6.8 and 6.1.1.4'
Cl Cl 0.1484 0.1585 'International Tables Vol C Tables 4.2.6.8 and 6.1.1.4'
Rh Rh -1.1178 0.9187 'International Tables Vol C Tables 4.2.6.8 and 6.1.1.4'
Au Au -2.0133 8.8022 'International Tables Vol C Tables 4.2.6.8 and 6.1.1.4'

loop_
_geom_angle_atom_site_label_1
_geom_angle_atom_site_label_2
_geom_angle_atom_site_label_3
_geom_angle
_geom_angle_site_symmetry_3
C11 Rh1 C12 95.7(5) .
C11 Rh1 C2 106.5(4) .
C12 Rh1 C2 95.1(4) .
C11 Rh1 B3 111.1(4) .
C12 Rh1 B3 133.9(4) .
C2 Rh1 B3 111.3(4) .
C11 Rh1 B7 87.5(4) .
C12 Rh1 B7 176.7(4) .
C2 Rh1 B7 82.9(4) .
B3 Rh1 B7 45.2(4) .
C11 Rh1 B4 86.2(4) .
C12 Rh1 B4 130.5(4) .
C2 Rh1 B4 38.7(4) .
B3 Rh1 B4 89.5(4) .
B7 Rh1 B4 48.5(4) .
C11 Rh1 B6 152.8(4) .
C12 Rh1 B6 109.7(4) .
C2 Rh1 B6 81.6(4) .
B3 Rh1 B6 43.4(4) .
B7 Rh1 B6 67.4(4) .
B4 Rh1 B6 84.8(4) .
C11 Rh1 B5 146.3(4) .
C12 Rh1 B5 91.7(4) .
C2 Rh1 B5 40.0(4) .
B3 Rh1 B5 86.1(4) .
B7 Rh1 B5 85.0(4) .
B4 Rh1 B5 64.5(4) .
B6 Rh1 B5 45.6(4) .
C11 Rh1 Au2 70.8(3) .
C12 Rh1 Au2 81.6(3) .
C2 Rh1 Au2 175.4(3) .
B3 Rh1 Au2 73.3(3) .
B7 Rh1 Au2 100.5(3) .
B4 Rh1 Au2 143.0(3) .
B6 Rh1 Au2 102.5(3) .
B5 Rh1 Au2 142.9(3) .
C11 Rh1 Au1 130.8(3) .
C12 Rh1 Au1 80.0(3) .
C2 Rh1 Au1 122.7(3) .
B3 Rh1 Au1 54.0(3) .
B7 Rh1 Au1 98.8(3) .
B4 Rh1 Au1 133.2(3) .
B6 Rh1 Au1 48.9(3) .
B5 Rh1 Au1 82.8(3) .
Au2 Rh1 Au1 60.07(2) .
C21 C2 B4 121.9(10) .
C21 C2 B5 123.4(9) .
B4 C2 B5 112.2(10) .
C21 C2 B8 120.3(8) .
B4 C2 B8 67.1(8) .
B5 C2 B8 66.5(8) .
C21 C2 Rh1 122.3(7) .
B4 C2 Rh1 80.4(6) .
B5 C2 Rh1 80.1(6) .
B8 C2 Rh1 117.4(7) .
B9 B3 B6 63.1(7) .
B9 B3 B7 61.1(7) .
B6 B3 B7 98.8(8) .
B9 B3 Rh1 106.8(7) .
B6 B3 Rh1 75.3(6) .
B7 B3 Rh1 70.3(6) .
B9 B3 Au1 122.6(8) .
B6 B3 Au1 63.7(5) .
B7 B3 Au1 147.4(7) .
Rh1 B3 Au1 78.5(3) .
B9 B3 Au2 165.8(8) .
B6 B3 Au2 114.5(6) .
B7 B3 Au2 107.0(7) .
Rh1 B3 Au2 60.0(3) .
Au1 B3 Au2 62.5(3) .
C2 B4 B8 59.5(7) .
C2 B4 B11 111.1(10) .
B8 B4 B11 59.7(7) .
C2 B4 B7 115.5(9) .
B8 B4 B7 105.3(9) .
B11 B4 B7 56.8(6) .
C2 B4 Rh1 60.9(5) .
B8 B4 Rh1 100.9(7) .
B11 B4 Rh1 103.6(7) .
B7 B4 Rh1 62.6(5) .
C2 B5 B10 107.9(9) .
C2 B5 B8 58.2(7) .
B10 B5 B8 57.1(7) .
C2 B5 B6 118.5(9) .
B10 B5 B6 58.0(6) .
B8 B5 B6 106.2(8) .
C2 B5 Rh1 59.9(5) .
B10 B5 Rh1 104.3(7) .
B8 B5 Rh1 99.5(7) .
B6 B5 Rh1 66.9(5) .
B3 B6 B10 113.5(8) .
B3 B6 B9 57.8(6) .
B10 B6 B9 60.5(6) .
B3 B6 B5 122.9(9) .
B10 B6 B5 56.8(6) .
B9 B6 B5 106.1(8) .
B3 B6 Au1 73.2(5) .
B10 B6 Au1 172.9(8) .
B9 B6 Au1 126.6(7) .
B5 B6 Au1 118.3(6) .
B3 B6 Rh1 61.3(5) .
B10 B6 Rh1 103.9(7) .
B9 B6 Rh1 95.3(7) .
B5 B6 Rh1 67.4(5) .
Au1 B6 Rh1 77.1(3) .
B3 B7 B9 58.5(7) .
B3 B7 B11 113.5(9) .
B9 B7 B11 59.4(7) .
B3 B7 B4 124.8(8) .
B9 B7 B4 105.9(8) .
B11 B7 B4 56.6(7) .
B3 B7 Rh1 64.5(5) .
B9 B7 Rh1 101.4(7) .
B11 B7 Rh1 108.2(7) .
B4 B7 Rh1 68.9(5) .
C2 B8 B10 108.2(9) .
C2 B8 B11 106.5(8) .
B10 B8 B11 64.7(7) .
C2 B8 B4 53.4(7) .
B10 B8 B4 107.5(9) .
B11 B8 B4 60.4(7) .
C2 B8 B5 55.3(7) .
B10 B8 B5 60.4(7) .
B11 B8 B5 106.3(8) .
B4 B8 B5 94.4(8) .
B3 B9 B11 116.6(10) .
B3 B9 B7 60.4(7) .
B11 B9 B7 60.9(7) .
B3 B9 B10 113.4(9) .
B11 B9 B10 62.6(7) .
B7 B9 B10 104.9(9) .
B3 B9 B6 59.2(6) .
B11 B9 B6 106.4(9) .
B7 B9 B6 95.9(8) .
B10 B9 B6 58.9(6) .
B8 B10 B5 62.6(7) .
B8 B10 B6 116.6(9) .
B5 B10 B6 65.2(7) .
B8 B10 B9 112.3(9) .
B5 B10 B9 112.9(8) .
B6 B10 B9 60.6(6) .
B8 B10 B11 59.6(7) .
B5 B10 B11 104.2(9) .
B6 B10 B11 103.7(8) .
B9 B10 B11 57.4(7) .
B9 B11 B8 111.2(9) .
B9 B11 B4 114.3(9) .
B8 B11 B4 60.0(7) .
B9 B11 B7 59.7(7) .
B8 B11 B7 113.3(9) .
B4 B11 B7 66.6(7) .
B9 B11 B10 60.0(7) .
B8 B11 B10 55.7(7) .
B4 B11 B10 100.6(8) .
B7 B11 B10 102.2(8) .
O11 C11 Rh1 174.0(9) .
O11 C11 Au2 117.2(7) .
Rh1 C11 Au2 68.7(3) .
O12 C12 Rh1 178.2(8) .
C26 C21 C22 117.1(11) .
C26 C21 C2 121.9(10) .
C22 C21 C2 120.9(9) .
C23 C22 C21 122.0(11) .
C22 C23 C24 119.3(12) .
C25 C24 C23 118.9(12) .
C24 C25 C26 120.9(11) .
C21 C26 C25 121.8(11) .
H6 Au1 P1 118.9(14) .
H6 Au1 B6 29.4(13) .
P1 Au1 B6 147.6(3) .
H6 Au1 B3 67.0(17) .
P1 Au1 B3 160.9(3) .
B6 Au1 B3 43.1(4) .
H6 Au1 H3 81(3) .
P1 Au1 H3 133.0(12) .
B6 Au1 H3 65.5(15) .
B3 Au1 H3 27.9(12) .
H6 Au1 Au2 131.2(14) .
P1 Au1 Au2 109.90(7) .
B6 Au1 Au2 102.1(3) .
B3 Au1 Au2 67.2(3) .
H3 Au1 Au2 67(2) .
H6 Au1 Rh1 81.9(15) .
P1 Au1 Rh1 147.26(7) .
B6 Au1 Rh1 54.0(3) .
B3 Au1 Rh1 47.5(3) .
H3 Au1 Rh1 71.7(14) .
Au2 Au1 Rh1 54.552(19) .
C131 P1 C121 103.4(4) .
C131 P1 C111 105.8(4) .
C121 P1 C111 105.6(4) .
C131 P1 Au1 110.3(3) .
C121 P1 Au1 119.4(3) .
C111 P1 Au1 111.3(3) .
C116 C111 C112 119.4(8) .
C116 C111 P1 118.1(7) .
C112 C111 P1 122.5(7) .
C111 C112 C113 119.9(9) .
C114 C113 C112 119.5(9) .
C113 C114 C115 120.4(9) .
C116 C115 C114 120.1(10) .
C115 C116 C111 120.5(9) .
C122 C121 C126 119.3(9) .
C122 C121 P1 121.3(7) .
C126 C121 P1 119.1(7) .
C121 C122 C123 121.1(9) .
C122 C123 C124 119.3(9) .
C125 C124 C123 119.4(9) .
C126 C125 C124 120.9(9) .
C125 C126 C121 120.0(9) .
C136 C131 C132 119.5(9) .
C136 C131 P1 118.7(7) .
C132 C131 P1 121.6(7) .
C133 C132 C131 119.8(9) .
C132 C133 C134 120.6(10) .
C135 C134 C133 118.7(10) .
C136 C135 C134 121.0(9) .
C135 C136 C131 120.4(9) .
P2 Au2 Rh1 165.02(8) .
P2 Au2 C11 126.6(2) .
Rh1 Au2 C11 40.5(2) .
P2 Au2 Au1 126.94(7) .
Rh1 Au2 Au1 65.38(2) .
C11 Au2 Au1 105.9(2) .
P2 Au2 B3 146.4(2) .
Rh1 Au2 B3 46.7(2) .
C11 Au2 B3 73.5(3) .
Au1 Au2 B3 50.2(2) .
C221 P2 C231 107.8(5) .
C221 P2 C211 103.6(5) .
C231 P2 C211 106.9(4) .
C221 P2 Au2 111.1(3) .
C231 P2 Au2 114.4(3) .
C211 P2 Au2 112.3(4) .
C212 C211 C216 119.4(10) .
C212 C211 P2 120.2(9) .
C216 C211 P2 120.3(9) .
C211 C212 C213 120.7(11) .
C214 C213 C212 120.2(11) .
C213 C214 C215 121.4(11) .
C214 C215 C216 118.2(12) .
C215 C216 C211 120.1(11) .
C222 C221 C226 117.7(10) .
C222 C221 P2 124.6(8) .
C226 C221 P2 117.6(8) .
C221 C222 C223 119.1(11) .
C224 C223 C222 122.5(12) .
C223 C224 C225 118.2(11) .
C224 C225 C226 121.2(11) .
C225 C226 C221 121.2(11) .
C232 C231 C236 118.7(9) .
C232 C231 P2 119.7(7) .
C236 C231 P2 121.6(8) .
C233 C232 C231 121.8(10) .
C232 C233 C234 119.7(11) .
C235 C234 C233 120.2(10) .
C234 C235 C236 121.1(10) .
C235 C236 C231 118.4(9) .
Cl1S C1S Cl1S 119.4(7) 3_675
C1S Cl1S C1S 60.6(7) 3_675

loop_
_geom_bond_atom_site_label_1
_geom_bond_atom_site_label_2
_geom_bond_distance
_geom_bond_site_symmetry_2
Rh1 C11 1.857(11) .
Rh1 C12 1.917(11) .
Rh1 C2 2.173(10) .
Rh1 B3 2.237(12) .
Rh1 B7 2.334(12) .
Rh1 B4 2.452(12) .
Rh1 B6 2.467(12) .
Rh1 B5 2.476(12) .
Rh1 Au2 2.6635(9) .
Rh1 Au1 2.9723(9) .
C2 C21 1.512(15) .
C2 B4 1.554(16) .
C2 B5 1.615(17) .
C2 B8 1.669(17) .
B3 B9 1.728(16) .
B3 B6 1.753(16) .
B3 B7 1.761(18) .
B3 Au1 2.455(12) .
B3 Au2 2.945(12) .
B4 B8 1.784(18) .
B4 B11 1.791(19) .
B4 B7 1.968(17) .
B5 B10 1.764(17) .
B5 B8 1.801(17) .
B5 B6 1.915(16) .
B6 B10 1.789(16) .
B6 B9 1.820(16) .
B6 Au1 2.298(11) .
B7 B9 1.772(18) .
B7 B11 1.794(16) .
B8 B10 1.704(18) .
B8 B11 1.778(17) .
B9 B11 1.767(18) .
B9 B10 1.817(16) .
B10 B11 1.863(17) .
C11 O11 1.170(12) .
C11 Au2 2.701(10) .
C12 O12 1.145(12) .
C21 C26 1.368(14) .
C21 C22 1.409(15) .
C22 C23 1.388(15) .
C23 C24 1.406(16) .
C24 C25 1.369(17) .
C25 C26 1.400(15) .
Au1 H6 1.98(9) .
Au1 P1 2.270(3) .
Au1 H3 2.62(9) .
Au1 Au2 2.8335(6) .
P1 C131 1.815(10) .
P1 C121 1.817(9) .
P1 C111 1.821(9) .
C111 C116 1.384(13) .
C111 C112 1.395(13) .
C112 C113 1.405(13) .
C113 C114 1.368(14) .
C114 C115 1.394(13) .
C115 C116 1.373(13) .
C121 C122 1.365(13) .
C121 C126 1.398(12) .
C122 C123 1.386(12) .
C123 C124 1.390(13) .
C124 C125 1.385(13) .
C125 C126 1.362(13) .
C131 C136 1.394(12) .
C131 C132 1.397(13) .
C132 C133 1.374(14) .
C133 C134 1.406(13) .
C134 C135 1.390(14) .
C135 C136 1.365(13) .
Au2 P2 2.273(3) .
P2 C221 1.810(11) .
P2 C231 1.818(10) .
P2 C211 1.838(11) .
C211 C212 1.369(14) .
C211 C216 1.406(14) .
C212 C213 1.371(15) .
C213 C214 1.365(16) .
C214 C215 1.387(16) .
C215 C216 1.395(15) .
C221 C222 1.392(14) .
C221 C226 1.409(14) .
C222 C223 1.406(15) .
C223 C224 1.366(17) .
C224 C225 1.374(17) .
C225 C226 1.377(15) .
C231 C232 1.402(14) .
C231 C236 1.423(12) .
C232 C233 1.353(14) .
C233 C234 1.390(15) .
C234 C235 1.384(15) .
C235 C236 1.385(13) .
C1S Cl1S 1.652(12) .
C1S Cl1S 1.742(14) 3_675
Cl1S C1S 1.742(14) 3_675
